data_4120422
loop_
_publ_author_name
'Eric R. Abbey'
'Ashley N. Lamm'
'Andrew W. Baggett'
'Lev N. Zakharov'
'Shih-Yuan Liu'

_publ_section_title
;
 Protecting Group-Free Synthesis of 1,2-Azaborines: A Simple Approach to
 the Construction of BN-Benzenoids
;
_journal_name_full 'Journal of the American Chemical Society'
_journal_page_first 12908
_journal_page_last 12913
_journal_paper_doi 10.1021/ja4073436
_journal_volume 135
_journal_year 2013
_chemical_formula_sum 'C18 H18 B N'
_chemical_formula_weight 259.14
_chemical_name_systematic
;
 ?
;
_space_group_IT_number 15
_symmetry_cell_setting monoclinic
_symmetry_space_group_name_Hall '-C 2yc'
_symmetry_space_group_name_H-M 'C 1 2/c 1'
_atom_sites_solution_hydrogens geom
_atom_sites_solution_primary direct
_atom_sites_solution_secondary difmap
_audit_creation_method SHELXTL
_cell_angle_alpha 90.00
_cell_angle_beta 112.7280(10)
_cell_angle_gamma 90.00
_cell_formula_units_Z 16
_cell_length_a 29.5015(15)
_cell_length_b 7.4179(4)
_cell_length_c 28.8636(14)
_cell_measurement_reflns_used 4089
_cell_measurement_temperature 203(2)
_cell_measurement_theta_max 23.02
_cell_measurement_theta_min 2.52
_cell_volume 5826.0(5)
_computing_cell_refinement 'Bruker SAINT'
_computing_data_collection 'Bruker SMART'
_computing_data_reduction 'Bruker SAINT'
_computing_molecular_graphics 'Bruker SHELXTL'
_computing_publication_material 'Bruker SHELXTL'
_computing_structure_refinement 'Bruker SHELXTL'
_computing_structure_solution 'Bruker SHELXTL'
_diffrn_ambient_temperature 203(2)
_diffrn_measured_fraction_theta_full 1.000
_diffrn_measured_fraction_theta_max 1.000
_diffrn_measurement_device_type 'Bruker Apex CCD area detector'
_diffrn_measurement_method 'phi and omega scans'
_diffrn_radiation_monochromator graphite
_diffrn_radiation_source 'fine-focus sealed tube'
_diffrn_radiation_type MoK\a
_diffrn_radiation_wavelength 0.71073
_diffrn_reflns_av_R_equivalents 0.0427
_diffrn_reflns_av_sigmaI/netI 0.0333
_diffrn_reflns_limit_h_max 34
_diffrn_reflns_limit_h_min -34
_diffrn_reflns_limit_k_max 8
_diffrn_reflns_limit_k_min -8
_diffrn_reflns_limit_l_max 34
_diffrn_reflns_limit_l_min -34
_diffrn_reflns_number 26923
_diffrn_reflns_theta_full 25.00
_diffrn_reflns_theta_max 25.00
_diffrn_reflns_theta_min 1.50
_exptl_absorpt_coefficient_mu 0.067
_exptl_absorpt_correction_T_max 0.9946
_exptl_absorpt_correction_T_min 0.9841
_exptl_absorpt_correction_type multi-scan
_exptl_absorpt_process_details SADABS
_exptl_crystal_colour colorless
_exptl_crystal_density_diffrn 1.182
_exptl_crystal_description prizm
_exptl_crystal_F_000 2208
_exptl_crystal_size_max 0.24
_exptl_crystal_size_mid 0.17
_exptl_crystal_size_min 0.08
_refine_diff_density_max 0.255
_refine_diff_density_min -0.274
_refine_diff_density_rms 0.036
_refine_ls_extinction_method none
_refine_ls_goodness_of_fit_ref 1.080
_refine_ls_hydrogen_treatment mixed
_refine_ls_matrix_type full
_refine_ls_number_parameters 481
_refine_ls_number_reflns 5128
_refine_ls_number_restraints 0
_refine_ls_restrained_S_all 1.080
_refine_ls_R_factor_all 0.0732
_refine_ls_R_factor_gt 0.0499
_refine_ls_shift/su_max 0.000
_refine_ls_shift/su_mean 0.000
_refine_ls_structure_factor_coef Fsqd
_refine_ls_weighting_details 'calc w=1/[\s^2^(Fo^2^)+(0.0605P)^2^+3.1990P] where P=(Fo^2^+2Fc^2^)/3'
_refine_ls_weighting_scheme calc
_refine_ls_wR_factor_gt 0.1203
_refine_ls_wR_factor_ref 0.1347
_reflns_number_gt 3811
_reflns_number_total 5128
_reflns_threshold_expression >2sigma(I)
_cod_data_source_file ja4073436_si_003.cif
_cod_data_source_block liu158
_cod_database_code 4120422

loop_
_symmetry_equiv_pos_as_xyz
'x, y, z'
'-x, y, -z+1/2'
'x+1/2, y+1/2, z'
'-x+1/2, y+1/2, -z+1/2'
'-x, -y, -z'
'x, -y, z-1/2'
'-x+1/2, -y+1/2, -z'
'x+1/2, -y+1/2, z-1/2'

loop_
_atom_site_label
_atom_site_type_symbol
_atom_site_fract_x
_atom_site_fract_y
_atom_site_fract_z
_atom_site_U_iso_or_equiv
_atom_site_adp_type
_atom_site_occupancy
_atom_site_symmetry_multiplicity
_atom_site_calc_flag
_atom_site_refinement_flags
N1 N 0.17604(6) -0.2449(2) 0.43500(6) 0.0363(4) Uani 1 1 d .
B1 B 0.14580(8) -0.0874(3) 0.43005(9) 0.0338(5) Uani 1 1 d .
C1 C 0.19055(8) -0.3483(3) 0.47742(9) 0.0435(6) Uani 1 1 d .
C2 C 0.17714(9) -0.3128(3) 0.51625(9) 0.0490(6) Uani 1 1 d .
C3 C 0.14652(9) -0.1652(3) 0.51421(9) 0.0483(6) Uani 1 1 d .
C4 C 0.13017(8) -0.0548(3) 0.47293(8) 0.0420(5) Uani 1 1 d .
C5 C 0.19303(9) -0.3045(3) 0.39583(9) 0.0487(6) Uani 1 1 d .
H5A H 0.2127 -0.4127 0.4070 0.073 Uiso 1 1 calc R
H5B H 0.2127 -0.2101 0.3895 0.073 Uiso 1 1 calc R
H5C H 0.1649 -0.3300 0.3652 0.073 Uiso 1 1 calc R
C6 C 0.13437(7) 0.0390(3) 0.38192(8) 0.0325(5) Uani 1 1 d .
C7 C 0.09487(7) 0.1813(3) 0.37444(7) 0.0327(5) Uani 1 1 d .
C8 C 0.05006(8) 0.1721(3) 0.33409(8) 0.0410(5) Uani 1 1 d .
C9 C 0.01472(9) 0.3049(3) 0.32571(10) 0.0492(6) Uani 1 1 d .
C10 C 0.02340(9) 0.4488(3) 0.35799(10) 0.0504(6) Uani 1 1 d .
C11 C 0.06765(9) 0.4597(3) 0.39870(10) 0.0483(6) Uani 1 1 d .
C12 C 0.10285(8) 0.3273(3) 0.40669(9) 0.0411(5) Uani 1 1 d .
C13 C 0.18077(7) 0.1293(3) 0.38167(7) 0.0319(5) Uani 1 1 d .
C14 C 0.18523(8) 0.1707(3) 0.33681(8) 0.0414(5) Uani 1 1 d .
C15 C 0.22569(9) 0.2625(3) 0.33602(10) 0.0497(6) Uani 1 1 d .
C16 C 0.26311(9) 0.3123(3) 0.38012(10) 0.0494(6) Uani 1 1 d .
C17 C 0.26046(8) 0.2675(3) 0.42537(10) 0.0464(6) Uani 1 1 d .
C18 C 0.21959(8) 0.1770(3) 0.42613(9) 0.0387(5) Uani 1 1 d .
N1' N 0.12942(6) -0.2385(2) 0.64116(6) 0.0373(4) Uani 1 1 d .
B1' B 0.13337(9) -0.0780(3) 0.67023(8) 0.0328(5) Uani 1 1 d .
C1' C 0.17023(9) -0.3387(3) 0.64640(9) 0.0439(6) Uani 1 1 d .
C2' C 0.21583(9) -0.2940(3) 0.67938(9) 0.0489(6) Uani 1 1 d .
C3' C 0.22281(9) -0.1420(3) 0.71034(9) 0.0475(6) Uani 1 1 d .
C4' C 0.18390(8) -0.0354(3) 0.70701(8) 0.0412(5) Uani 1 1 d .
C5' C 0.08182(9) -0.3075(3) 0.60515(9) 0.0533(6) Uani 1 1 d .
H5'A H 0.0873 -0.4168 0.5895 0.080 Uiso 1 1 calc R
H5'B H 0.0665 -0.2174 0.5795 0.080 Uiso 1 1 calc R
H5'C H 0.0605 -0.3337 0.6228 0.080 Uiso 1 1 calc R
C6' C 0.08476(8) 0.0383(3) 0.65974(7) 0.0345(5) Uani 1 1 d .
C7' C 0.09004(7) 0.1813(3) 0.69949(7) 0.0335(5) Uani 1 1 d .
C8' C 0.06533(8) 0.1655(3) 0.73158(8) 0.0403(5) Uani 1 1 d .
C9' C 0.06888(9) 0.2968(3) 0.76698(9) 0.0470(6) Uani 1 1 d .
C10' C 0.09755(9) 0.4476(3) 0.77124(9) 0.0464(6) Uani 1 1 d .
C11' C 0.12247(9) 0.4652(3) 0.73970(9) 0.0471(6) Uani 1 1 d .
C12' C 0.11875(9) 0.3341(3) 0.70443(8) 0.0430(5) Uani 1 1 d .
C13' C 0.06508(7) 0.1241(3) 0.60726(7) 0.0341(5) Uani 1 1 d .
C14' C 0.01517(8) 0.1394(3) 0.57951(8) 0.0437(5) Uani 1 1 d .
C15' C -0.00217(10) 0.2187(4) 0.53254(9) 0.0563(7) Uani 1 1 d .
C16' C 0.02967(9) 0.2830(3) 0.51206(9) 0.0495(6) Uani 1 1 d .
C17' C 0.07947(9) 0.2689(3) 0.53881(9) 0.0436(6) Uani 1 1 d .
C18' C 0.09701(8) 0.1896(3) 0.58596(8) 0.0407(5) Uani 1 1 d .
H1 H 0.2124(8) -0.458(3) 0.4780(8) 0.048(6) Uiso 1 1 d .
H2 H 0.1889(8) -0.389(3) 0.5443(9) 0.050(6) Uiso 1 1 d .
H3 H 0.1355(9) -0.135(3) 0.5443(9) 0.065(7) Uiso 1 1 d .
H4 H 0.1092(8) 0.044(3) 0.4731(8) 0.047(6) Uiso 1 1 d .
H6 H 0.1216(7) -0.034(3) 0.3513(8) 0.037(5) Uiso 1 1 d .
H8 H 0.0443(8) 0.070(3) 0.3110(8) 0.047(6) Uiso 1 1 d .
H9 H -0.0154(9) 0.293(3) 0.2970(9) 0.061(7) Uiso 1 1 d .
H10 H -0.0004(9) 0.542(4) 0.3520(9) 0.066(8) Uiso 1 1 d .
H11 H 0.0749(9) 0.555(4) 0.4228(9) 0.062(7) Uiso 1 1 d .
H12 H 0.1341(8) 0.334(3) 0.4361(9) 0.050(6) Uiso 1 1 d .
H14 H 0.1583(7) 0.128(3) 0.3037(8) 0.036(5) Uiso 1 1 d .
H15 H 0.2287(9) 0.288(3) 0.3044(10) 0.062(7) Uiso 1 1 d .
H16 H 0.2909(9) 0.377(3) 0.3788(8) 0.056(7) Uiso 1 1 d .
H17 H 0.2865(9) 0.302(3) 0.4571(9) 0.060(7) Uiso 1 1 d .
H18 H 0.2178(7) 0.145(3) 0.4571(8) 0.039(6) Uiso 1 1 d .
H1' H 0.1632(7) -0.444(3) 0.6253(8) 0.039(6) Uiso 1 1 d .
H2' H 0.2421(9) -0.368(3) 0.6813(9) 0.061(7) Uiso 1 1 d .
H3' H 0.2577(8) -0.114(3) 0.7360(8) 0.050(6) Uiso 1 1 d .
H4' H 0.1898(8) 0.070(3) 0.7287(8) 0.052(7) Uiso 1 1 d .
H6' H 0.0579(8) -0.040(3) 0.6599(7) 0.042(6) Uiso 1 1 d .
H8' H 0.0452(8) 0.060(3) 0.7288(8) 0.046(6) Uiso 1 1 d .
H9' H 0.0504(8) 0.279(3) 0.7899(8) 0.052(6) Uiso 1 1 d .
H10' H 0.1004(8) 0.539(3) 0.7961(9) 0.058(7) Uiso 1 1 d .
H11' H 0.1416(9) 0.568(4) 0.7425(9) 0.065(8) Uiso 1 1 d .
H12' H 0.1366(7) 0.346(3) 0.6824(8) 0.042(6) Uiso 1 1 d .
H14' H -0.0122(6) 0.081(2) 0.5940(6) 0.013(4) Uiso 1 1 d .
H15' H -0.0381(10) 0.225(4) 0.5134(10) 0.073(8) Uiso 1 1 d .
H16' H 0.0176(8) 0.334(3) 0.4792(9) 0.053(7) Uiso 1 1 d .
H17' H 0.1018(8) 0.316(3) 0.5255(8) 0.050(7) Uiso 1 1 d .
H18' H 0.1333(9) 0.179(3) 0.6046(8) 0.052(7) Uiso 1 1 d .

loop_
_atom_site_aniso_label
_atom_site_aniso_U_11
_atom_site_aniso_U_22
_atom_site_aniso_U_33
_atom_site_aniso_U_23
_atom_site_aniso_U_13
_atom_site_aniso_U_12
N1 0.0396(10) 0.0266(9) 0.0411(10) 0.0015(8) 0.0137(8) 0.0014(7)
B1 0.0330(12) 0.0238(11) 0.0417(14) -0.0037(10) 0.0114(11) -0.0046(9)
C1 0.0438(13) 0.0308(12) 0.0482(14) 0.0047(10) 0.0093(11) 0.0020(10)
C2 0.0566(15) 0.0392(13) 0.0446(14) 0.0115(11) 0.0123(12) -0.0028(11)
C3 0.0581(15) 0.0460(14) 0.0441(14) -0.0001(11) 0.0235(12) -0.0091(12)
C4 0.0499(14) 0.0323(12) 0.0484(14) 0.0002(10) 0.0241(11) 0.0012(10)
C5 0.0575(15) 0.0354(12) 0.0558(15) -0.0021(11) 0.0246(12) 0.0100(11)
C6 0.0353(11) 0.0260(10) 0.0349(11) -0.0044(9) 0.0120(9) 0.0019(9)
C7 0.0345(11) 0.0280(10) 0.0372(11) 0.0029(9) 0.0157(9) 0.0005(9)
C8 0.0385(12) 0.0386(13) 0.0433(13) 0.0034(11) 0.0129(10) 0.0012(10)
C9 0.0371(13) 0.0486(15) 0.0581(15) 0.0120(12) 0.0141(12) 0.0051(11)
C10 0.0428(14) 0.0376(13) 0.0791(18) 0.0167(13) 0.0328(14) 0.0121(11)
C11 0.0517(15) 0.0317(12) 0.0696(17) -0.0022(12) 0.0324(13) 0.0032(11)
C12 0.0401(13) 0.0328(12) 0.0489(13) -0.0016(10) 0.0157(11) 0.0020(10)
C13 0.0352(11) 0.0248(10) 0.0365(11) 0.0030(9) 0.0146(9) 0.0080(8)
C14 0.0464(13) 0.0419(13) 0.0386(13) 0.0003(10) 0.0193(11) 0.0058(10)
C15 0.0542(15) 0.0538(15) 0.0523(15) 0.0080(12) 0.0329(13) 0.0090(12)
C16 0.0397(13) 0.0492(14) 0.0673(17) 0.0114(12) 0.0295(13) 0.0060(11)
C17 0.0348(12) 0.0454(13) 0.0536(15) 0.0044(11) 0.0113(11) 0.0014(10)
C18 0.0413(12) 0.0362(12) 0.0384(12) 0.0057(10) 0.0152(10) 0.0032(10)
N1' 0.0437(10) 0.0289(9) 0.0356(10) 0.0034(7) 0.0112(8) 0.0029(8)
B1' 0.0436(13) 0.0261(11) 0.0280(12) 0.0059(9) 0.0132(10) -0.0008(10)
C1' 0.0596(16) 0.0311(12) 0.0430(13) 0.0069(10) 0.0220(12) 0.0102(11)
C2' 0.0497(15) 0.0452(14) 0.0548(15) 0.0184(12) 0.0235(12) 0.0180(12)
C3' 0.0375(13) 0.0492(14) 0.0490(14) 0.0137(12) 0.0092(11) 0.0033(11)
C4' 0.0429(13) 0.0355(12) 0.0411(13) 0.0027(10) 0.0119(10) -0.0002(10)
C5' 0.0617(15) 0.0403(13) 0.0523(15) -0.0092(11) 0.0159(12) -0.0016(12)
C6' 0.0368(12) 0.0312(11) 0.0325(11) -0.0003(9) 0.0101(9) -0.0066(9)
C7' 0.0342(11) 0.0300(11) 0.0320(11) 0.0021(9) 0.0081(9) 0.0014(9)
C8' 0.0418(12) 0.0395(13) 0.0403(12) -0.0009(10) 0.0167(10) -0.0028(10)
C9' 0.0484(14) 0.0535(15) 0.0415(13) -0.0018(11) 0.0200(11) 0.0053(11)
C10' 0.0544(14) 0.0399(13) 0.0385(13) -0.0054(11) 0.0110(11) 0.0088(11)
C11' 0.0572(15) 0.0336(12) 0.0451(14) -0.0052(11) 0.0137(12) -0.0057(11)
C12' 0.0532(14) 0.0387(12) 0.0399(12) -0.0029(10) 0.0209(11) -0.0074(11)
C13' 0.0376(11) 0.0264(10) 0.0352(11) -0.0043(8) 0.0108(9) 0.0016(9)
C14' 0.0372(12) 0.0465(13) 0.0409(13) -0.0006(10) 0.0079(10) 0.0031(10)
C15' 0.0426(14) 0.0689(17) 0.0463(15) 0.0060(13) 0.0050(12) 0.0083(13)
C16' 0.0626(16) 0.0440(14) 0.0333(13) 0.0030(11) 0.0090(12) 0.0097(12)
C17' 0.0567(15) 0.0349(12) 0.0432(13) -0.0006(10) 0.0236(12) 0.0048(11)
C18' 0.0401(13) 0.0367(12) 0.0428(13) -0.0006(10) 0.0131(11) 0.0039(10)

loop_
_atom_type_symbol
_atom_type_description
_atom_type_scat_dispersion_real
_atom_type_scat_dispersion_imag
_atom_type_scat_source
C C 0.0033 0.0016 'International Tables Vol C Tables 4.2.6.8 and 6.1.1.4'
H H 0.0000 0.0000 'International Tables Vol C Tables 4.2.6.8 and 6.1.1.4'
B B 0.0013 0.0007 'International Tables Vol C Tables 4.2.6.8 and 6.1.1.4'
N N 0.0061 0.0033 'International Tables Vol C Tables 4.2.6.8 and 6.1.1.4'

loop_
_geom_angle_atom_site_label_1
_geom_angle_atom_site_label_2
_geom_angle_atom_site_label_3
_geom_angle
C1 N1 B1 120.72(19)
C1 N1 C5 116.00(18)
B1 N1 C5 123.28(18)
N1 B1 C4 115.14(19)
N1 B1 C6 118.36(18)
C4 B1 C6 126.43(19)
C2 C1 N1 122.9(2)
C2 C1 H1 121.4(12)
N1 C1 H1 115.6(12)
C1 C2 C3 120.4(2)
C1 C2 H2 118.1(14)
C3 C2 H2 121.5(14)
C4 C3 C2 120.4(2)
C4 C3 H3 117.8(14)
C2 C3 H3 121.7(14)
C3 C4 B1 120.3(2)
C3 C4 H4 117.5(13)
B1 C4 H4 122.2(13)
N1 C5 H5A 109.5
N1 C5 H5B 109.5
H5A C5 H5B 109.5
N1 C5 H5C 109.5
H5A C5 H5C 109.5
H5B C5 H5C 109.5
C7 C6 C13 109.47(15)
C7 C6 B1 114.94(17)
C13 C6 B1 111.87(16)
C7 C6 H6 104.3(12)
C13 C6 H6 105.8(11)
B1 C6 H6 109.8(12)
C8 C7 C12 117.51(19)
C8 C7 C6 120.91(18)
C12 C7 C6 121.55(18)
C7 C8 C9 121.4(2)
C7 C8 H8 117.9(13)
C9 C8 H8 120.7(13)
C10 C9 C8 120.2(2)
C10 C9 H9 121.6(15)
C8 C9 H9 118.2(15)
C9 C10 C11 119.3(2)
C9 C10 H10 120.5(15)
C11 C10 H10 120.1(15)
C10 C11 C12 120.2(2)
C10 C11 H11 122.4(15)
C12 C11 H11 117.4(15)
C11 C12 C7 121.4(2)
C11 C12 H12 120.0(13)
C7 C12 H12 118.6(13)
C14 C13 C18 117.55(19)
C14 C13 C6 120.72(19)
C18 C13 C6 121.71(18)
C15 C14 C13 121.3(2)
C15 C14 H14 119.9(11)
C13 C14 H14 118.8(11)
C16 C15 C14 120.5(2)
C16 C15 H15 119.2(15)
C14 C15 H15 120.3(15)
C15 C16 C17 119.5(2)
C15 C16 H16 119.3(14)
C17 C16 H16 121.2(14)
C16 C17 C18 119.9(2)
C16 C17 H17 121.0(14)
C18 C17 H17 119.0(14)
C17 C18 C13 121.2(2)
C17 C18 H18 120.2(12)
C13 C18 H18 118.6(12)
C1' N1' B1' 121.01(19)
C1' N1' C5' 116.37(18)
B1' N1' C5' 122.61(18)
N1' B1' C4' 115.15(19)
N1' B1' C6' 118.21(18)
C4' B1' C6' 126.62(19)
C2' C1' N1' 122.4(2)
C2' C1' H1' 123.8(12)
N1' C1' H1' 113.8(12)
C1' C2' C3' 120.3(2)
C1' C2' H2' 118.3(15)
C3' C2' H2' 121.4(15)
C4' C3' C2' 120.5(2)
C4' C3' H3' 120.7(13)
C2' C3' H3' 118.8(13)
C3' C4' B1' 120.6(2)
C3' C4' H4' 118.8(13)
B1' C4' H4' 120.6(13)
N1' C5' H5'A 109.5
N1' C5' H5'B 109.5
H5'A C5' H5'B 109.5
N1' C5' H5'C 109.5
H5'A C5' H5'C 109.5
H5'B C5' H5'C 109.5
C7' C6' C13' 110.09(16)
C7' C6' B1' 114.16(16)
C13' C6' B1' 112.33(17)
C7' C6' H6' 104.9(12)
C13' C6' H6' 104.5(12)
B1' C6' H6' 110.1(12)
C8' C7' C12' 117.2(2)
C8' C7' C6' 121.04(19)
C12' C7' C6' 121.71(19)
C9' C8' C7' 121.5(2)
C9' C8' H8' 119.9(13)
C7' C8' H8' 118.6(13)
C10' C9' C8' 120.4(2)
C10' C9' H9' 120.8(13)
C8' C9' H9' 118.9(14)
C9' C10' C11' 118.8(2)
C9' C10' H10' 120.8(14)
C11' C10' H10' 120.4(14)
C10' C11' C12' 120.6(2)
C10' C11' H11' 118.6(16)
C12' C11' H11' 120.8(16)
C11' C12' C7' 121.5(2)
C11' C12' H12' 120.7(13)
C7' C12' H12' 117.9(13)
C14' C13' C18' 117.7(2)
C14' C13' C6' 121.19(19)
C18' C13' C6' 121.10(18)
C15' C14' C13' 120.7(2)
C15' C14' H14' 118.7(8)
C13' C14' H14' 120.4(8)
C16' C15' C14' 121.0(2)
C16' C15' H15' 120.4(15)
C14' C15' H15' 118.6(16)
C15' C16' C17' 119.5(2)
C15' C16' H16' 120.8(14)
C17' C16' H16' 119.7(14)
C16' C17' C18' 119.8(2)
C16' C17' H17' 120.2(14)
C18' C17' H17' 120.0(14)
C17' C18' C13' 121.4(2)
C17' C18' H18' 118.5(13)
C13' C18' H18' 120.1(13)

loop_
_geom_bond_atom_site_label_1
_geom_bond_atom_site_label_2
_geom_bond_distance
N1 C1 1.366(3)
N1 B1 1.443(3)
N1 C5 1.470(3)
B1 C4 1.498(3)
B1 C6 1.600(3)
C1 C2 1.351(3)
C1 H1 1.03(2)
C2 C3 1.407(3)
C2 H2 0.94(2)
C3 C4 1.371(3)
C3 H3 1.06(2)
C4 H4 0.96(2)
C5 H5A 0.9700
C5 H5B 0.9700
C5 H5C 0.9700
C6 C7 1.525(3)
C6 C13 1.527(3)
C6 H6 0.98(2)
C7 C8 1.385(3)
C7 C12 1.388(3)
C8 C9 1.386(3)
C8 H8 0.98(2)
C9 C10 1.375(4)
C9 H9 0.96(2)
C10 C11 1.381(4)
C10 H10 0.95(3)
C11 C12 1.382(3)
C11 H11 0.95(3)
C12 H12 0.98(2)
C13 C14 1.385(3)
C13 C18 1.396(3)
C14 C15 1.382(3)
C14 H14 1.03(2)
C15 C16 1.375(3)
C15 H15 0.97(3)
C16 C17 1.379(3)
C16 H16 0.96(2)
C17 C18 1.388(3)
C17 H17 0.98(3)
C18 H18 0.95(2)
N1' C1' 1.373(3)
N1' B1' 1.435(3)
N1' C5' 1.479(3)
B1' C4' 1.492(3)
B1' C6' 1.599(3)
C1' C2' 1.355(3)
C1' H1' 0.96(2)
C2' C3' 1.404(4)
C2' H2' 0.93(3)
C3' C4' 1.367(3)
C3' H3' 1.03(2)
C4' H4' 0.97(2)
C5' H5'A 0.9700
C5' H5'B 0.9700
C5' H5'C 0.9700
C6' C7' 1.526(3)
C6' C13' 1.535(3)
C6' H6' 0.98(2)
C7' C8' 1.388(3)
C7' C12' 1.389(3)
C8' C9' 1.386(3)
C8' H8' 0.96(2)
C9' C10' 1.379(3)
C9' H9' 1.02(2)
C10' C11' 1.380(3)
C10' H10' 0.97(2)
C11' C12' 1.381(3)
C11' H11' 0.93(3)
C12' H12' 0.97(2)
C13' C14' 1.383(3)
C13' C18' 1.396(3)
C14' C15' 1.382(3)
C14' H14' 1.130(16)
C15' C16' 1.374(4)
C15' H15' 0.99(3)
C16' C17' 1.374(3)
C16' H16' 0.95(2)
C17' C18' 1.386(3)
C17' H17' 0.95(2)
C18' H18' 1.00(2)

loop_
_geom_torsion_atom_site_label_1
_geom_torsion_atom_site_label_2
_geom_torsion_atom_site_label_3
_geom_torsion_atom_site_label_4
_geom_torsion
C1 N1 B1 C4 -3.0(3)
C5 N1 B1 C4 176.90(19)
C1 N1 B1 C6 174.12(18)
C5 N1 B1 C6 -5.9(3)
B1 N1 C1 C2 1.2(3)
C5 N1 C1 C2 -178.7(2)
N1 C1 C2 C3 0.6(4)
C1 C2 C3 C4 -0.4(4)
C2 C3 C4 B1 -1.6(3)
N1 B1 C4 C3 3.2(3)
C6 B1 C4 C3 -173.7(2)
N1 B1 C6 C7 169.16(17)
C4 B1 C6 C7 -14.0(3)
N1 B1 C6 C13 -65.2(2)
C4 B1 C6 C13 111.6(2)
C13 C6 C7 C8 120.7(2)
B1 C6 C7 C8 -112.5(2)
C13 C6 C7 C12 -57.3(2)
B1 C6 C7 C12 69.5(2)
C12 C7 C8 C9 0.9(3)
C6 C7 C8 C9 -177.2(2)
C7 C8 C9 C10 -0.7(3)
C8 C9 C10 C11 0.1(4)
C9 C10 C11 C12 0.2(4)
C10 C11 C12 C7 0.0(3)
C8 C7 C12 C11 -0.6(3)
C6 C7 C12 C11 177.5(2)
C7 C6 C13 C14 -82.0(2)
B1 C6 C13 C14 149.40(19)
C7 C6 C13 C18 96.5(2)
B1 C6 C13 C18 -32.1(3)
C18 C13 C14 C15 -2.6(3)
C6 C13 C14 C15 175.90(19)
C13 C14 C15 C16 1.2(3)
C14 C15 C16 C17 1.0(4)
C15 C16 C17 C18 -1.7(4)
C16 C17 C18 C13 0.2(3)
C14 C13 C18 C17 1.9(3)
C6 C13 C18 C17 -176.55(19)
C1' N1' B1' C4' -2.4(3)
C5' N1' B1' C4' 176.21(19)
C1' N1' B1' C6' 176.34(18)
C5' N1' B1' C6' -5.1(3)
B1' N1' C1' C2' 1.0(3)
C5' N1' C1' C2' -177.6(2)
N1' C1' C2' C3' 0.8(3)
C1' C2' C3' C4' -1.2(3)
C2' C3' C4' B1' -0.3(3)
N1' B1' C4' C3' 2.0(3)
C6' B1' C4' C3' -176.6(2)
N1' B1' C6' C7' 167.39(17)
C4' B1' C6' C7' -14.1(3)
N1' B1' C6' C13' -66.4(2)
C4' B1' C6' C13' 112.2(2)
C13' C6' C7' C8' 121.5(2)
B1' C6' C7' C8' -111.1(2)
C13' C6' C7' C12' -57.1(3)
B1' C6' C7' C12' 70.3(2)
C12' C7' C8' C9' 0.3(3)
C6' C7' C8' C9' -178.34(19)
C7' C8' C9' C10' -0.2(3)
C8' C9' C10' C11' 0.1(3)
C9' C10' C11' C12' 0.0(4)
C10' C11' C12' C7' 0.0(4)
C8' C7' C12' C11' -0.2(3)
C6' C7' C12' C11' 178.4(2)
C7' C6' C13' C14' -88.4(2)
B1' C6' C13' C14' 143.2(2)
C7' C6' C13' C18' 91.5(2)
B1' C6' C13' C18' -36.9(3)
C18' C13' C14' C15' -0.6(3)
C6' C13' C14' C15' 179.3(2)
C13' C14' C15' C16' 0.5(4)
C14' C15' C16' C17' -0.3(4)
C15' C16' C17' C18' 0.2(4)
C16' C17' C18' C13' -0.4(3)
C14' C13' C18' C17' 0.6(3)
C6' C13' C18' C17' -179.33(19)
